data_4333768
loop_
_publ_author_name
'Yuta Hasegawa'
'Ryota Sakamoto'
'Kazuhiro Takahashi'
'Hiroshi Nishihara'

_publ_section_title
;
 Bis[(E)-2,6-bis(1H-pyrazol-1-yl)-4-styrylpyridine]iron(II) Complex:
 Relationship between Thermal Spin Crossover and Crystal Solvent
;
_journal_name_full 'Inorganic Chemistry'
_journal_page_first 1658
_journal_page_last 1665
_journal_paper_doi 10.1021/ic302640m
_journal_volume 52
_journal_year 2013
_chemical_formula_moiety 'C38 H30 Fe N10, 2(C4 H6 O3), 2(B F4)'
_chemical_formula_sum 'C46 H42 B2 F8 Fe N10 O6'
_chemical_formula_weight 1060.37
_space_group_IT_number 15
_symmetry_cell_setting monoclinic
_symmetry_space_group_name_Hall '-C 2yc'
_symmetry_space_group_name_H-M 'C 1 2/c 1'
_audit_creation_date 2008-09-04T15:05:03-00:00
_audit_creation_method 'WinGX routine CIF_UPDATE'
_cell_angle_alpha 90
_cell_angle_beta 112.446(4)
_cell_angle_gamma 90
_cell_formula_units_Z 4
_cell_length_a 17.827(7)
_cell_length_b 15.169(5)
_cell_length_c 19.169(7)
_cell_measurement_reflns_used 4534
_cell_measurement_temperature 283(2)
_cell_measurement_theta_max 27.39
_cell_measurement_theta_min 3.29
_cell_volume 4791(3)
_computing_structure_refinement 'SHELXL-97 (Sheldrick, 1997)'
_diffrn_ambient_temperature 283(2)
_diffrn_detector_area_resol_mean 28.5714
_diffrn_measured_fraction_theta_full 0.99
_diffrn_measured_fraction_theta_max 0.99
_diffrn_measurement_device_type 'Rigaku Saturn'
_diffrn_measurement_method dtintegrate.ref
_diffrn_radiation_detector CCD
_diffrn_radiation_monochromator 'Graphite Monochromator'
_diffrn_radiation_type MoK\a
_diffrn_radiation_wavelength 0.71073
_diffrn_reflns_av_R_equivalents 0.0472
_diffrn_reflns_limit_h_max 22
_diffrn_reflns_limit_h_min -23
_diffrn_reflns_limit_k_max 19
_diffrn_reflns_limit_k_min -19
_diffrn_reflns_limit_l_max 24
_diffrn_reflns_limit_l_min -17
_diffrn_reflns_number 17548
_diffrn_reflns_theta_full 27.48
_diffrn_reflns_theta_max 27.48
_diffrn_reflns_theta_min 3.29
_exptl_absorpt_coefficient_mu 0.406
_exptl_absorpt_correction_T_max 0.980
_exptl_absorpt_correction_T_min 0.927
_exptl_absorpt_correction_type numerical
_exptl_absorpt_process_details
;'Higashi (1999). Programs for Absorption Correction.'
Rigaku Corporation, Tokyo, Japan.
;
_exptl_crystal_colour Dark-red
_exptl_crystal_density_diffrn 1.470
_exptl_crystal_description Block
_exptl_crystal_F_000 2176
_exptl_crystal_preparation Propylenecarbonate/Ethylacetate/Diethylether
_exptl_crystal_size_max 0.31
_exptl_crystal_size_mid 0.15
_exptl_crystal_size_min 0.11
_refine_diff_density_max 0.618
_refine_diff_density_min -0.363
_refine_ls_extinction_method none
_refine_ls_goodness_of_fit_ref 1.121
_refine_ls_hydrogen_treatment constr
_refine_ls_matrix_type full
_refine_ls_number_parameters 349
_refine_ls_number_reflns 5449
_refine_ls_number_restraints 0
_refine_ls_restrained_S_all 1.121
_refine_ls_R_factor_gt 0.0817
_refine_ls_shift/su_max 0
_refine_ls_structure_factor_coef Fsqd
_refine_ls_weighting_details 'calc w=1/[\s^2^(Fo^2^)+(0.1385P)^2^+0.0000P] where P=(Fo^2^+2Fc^2^)/3'
_refine_ls_weighting_scheme calc
_refine_ls_wR_factor_ref 0.2609
_reflns_number_gt 3322
_reflns_number_total 5449
_reflns_threshold_expression >2sigma(I)
_cod_data_source_file ic302640m_si_002_01.cif
_cod_data_source_block '[Fe(E-dpsp)2](BF4)2-2PC_283K'
_cod_original_sg_symbol_Hall '-C 2yc '
_cod_original_sg_symbol_H-M 'C 2/c '
_cod_database_code 4333768

loop_
_symmetry_equiv_pos_as_xyz
'x, y, z'
'-x, y, -z+1/2'
'x+1/2, y+1/2, z'
'-x+1/2, y+1/2, -z+1/2'
'-x, -y, -z'
'x, -y, z-1/2'
'-x+1/2, -y+1/2, -z'
'x+1/2, -y+1/2, z-1/2'

loop_
_atom_site_label
_atom_site_type_symbol
_atom_site_fract_x
_atom_site_fract_y
_atom_site_fract_z
_atom_site_U_iso_or_equiv
_atom_site_adp_type
_atom_site_occupancy
_atom_site_calc_flag
_atom_site_refinement_flags
_atom_site_disorder_group
_atom_site_disorder_assembly
C12 C 0.3016(5) 0.0022(6) -0.0874(4) 0.072(3) Uani 0.668(14) d P 1 A
H12 H 0.3261 -0.0363 -0.1101 0.087 Uiso 0.668(14) calc PR 1 A
C13 C 0.2342(6) 0.0395(6) -0.1260(5) 0.071(2) Uani 0.668(14) d P 1 A
H13 H 0.2122 0.0804 -0.1031 0.085 Uiso 0.668(14) calc PR 1 A
C21 C 0.2625(7) -0.0027(10) -0.1384(6) 0.049(4) Uani 0.332(14) d P 2 A
H21 H 0.3024 -0.0439 -0.135 0.058 Uiso 0.332(14) calc PR 2 A
C20 C 0.2617(8) 0.0492(8) -0.0783(7) 0.050(4) Uani 0.332(14) d P 2 A
H20 H 0.2233 0.0916 -0.0801 0.061 Uiso 0.332(14) calc PR 2 A
C1 C 0.4034(2) 0.1765(3) 0.2904(3) 0.0720(11) Uani 1 d . . .
H1 H 0.432 0.1829 0.342 0.086 Uiso 1 calc R . .
C2 C 0.3363(3) 0.2258(4) 0.2476(4) 0.0978(16) Uani 1 d . . .
H2 H 0.3116 0.2694 0.2655 0.117 Uiso 1 calc R . .
C3 C 0.3134(3) 0.1994(3) 0.1758(3) 0.0953(16) Uani 1 d . . .
H3 H 0.2708 0.222 0.1343 0.114 Uiso 1 calc R . .
C4 C 0.3723(2) 0.0803(3) 0.1179(2) 0.0688(11) Uani 1 d . . .
B1 B 0.0899(3) 0.2022(4) -0.0254(3) 0.0697(12) Uani 1 d . . .
C6 C 0.3396(4) 0.0215(5) -0.0059(2) 0.111(2) Uani 1 d . . .
C7 C 0.4069(4) -0.0327(4) 0.0247(3) 0.101(2) Uani 1 d . . A
H7 H 0.4207 -0.0716 -0.0059 0.122 Uiso 1 calc R . .
C8 C 0.4524(3) -0.0284(3) 0.0999(2) 0.0731(12) Uani 1 d . . .
C9 C 0.5601(4) -0.1476(4) 0.1206(4) 0.107(2) Uani 1 d . . .
H9 H 0.5466 -0.1712 0.0726 0.128 Uiso 1 calc R . A
C10 C 0.6208(4) -0.1731(4) 0.1835(5) 0.117(2) Uani 1 d . . A
H10 H 0.6583 -0.2174 0.1874 0.141 Uiso 1 calc R . .
C11 C 0.6178(3) -0.1214(3) 0.2418(3) 0.0868(14) Uani 1 d . . .
H11 H 0.6531 -0.1263 0.292 0.104 Uiso 1 calc R . A
C14 C 0.1895(3) 0.0176(4) -0.2096(2) 0.0863(15) Uani 1 d . . .
C15 C 0.1191(4) 0.0641(4) -0.2376(3) 0.0996(16) Uani 1 d . . A
H15 H 0.1053 0.1005 -0.2054 0.119 Uiso 1 calc R . .
C16 C 0.0677(3) 0.0588(4) -0.3122(3) 0.0996(16) Uani 1 d . . .
H16 H 0.02 0.0916 -0.3297 0.119 Uiso 1 calc R . A
C17 C 0.0864(3) 0.0063(4) -0.3602(2) 0.0891(15) Uani 1 d . . A
H17 H 0.0517 0.0027 -0.4107 0.107 Uiso 1 calc R . .
C18 C 0.1560(4) -0.0411(5) -0.3343(3) 0.115(2) Uani 1 d . . .
H18 H 0.1689 -0.0783 -0.3666 0.138 Uiso 1 calc R . A
C19 C 0.2082(4) -0.0336(5) -0.2589(3) 0.118(2) Uani 1 d . . A
H19 H 0.257 -0.0644 -0.242 0.142 Uiso 1 calc R . .
C22 C 0.3289(6) 0.7321(5) 0.9563(6) 0.125(2) Uani 1 d . . .
C23 C 0.4073(6) 0.6629(5) 1.0654(7) 0.158(3) Uani 1 d . . .
H23 H 0.4607 0.6508 1.0639 0.189 Uiso 1 calc R . .
C24 C 0.3499(6) 0.6003(5) 1.0155(5) 0.160(3) Uani 1 d . . .
H24A H 0.3777 0.5479 1.009 0.192 Uiso 1 calc R . .
H24B H 0.3098 0.5832 1.0357 0.192 Uiso 1 calc R . .
C25 C 0.4173(6) 0.6705(6) 1.1427(5) 0.171(4) Uani 1 d . . .
H25A H 0.4575 0.7145 1.167 0.257 Uiso 1 calc R . .
H25B H 0.4346 0.6148 1.1676 0.257 Uiso 1 calc R . .
H25C H 0.3667 0.6871 1.1456 0.257 Uiso 1 calc R . .
C5 C 0.3223(3) 0.0794(4) 0.0420(3) 0.0963(18) Uani 1 d . . A
H5 H 0.2778 0.117 0.0235 0.116 Uiso 1 calc R . .
N1 N 0.42110(17) 0.1188(2) 0.24708(16) 0.0573(8) Uani 1 d . . A
N2 N 0.36488(18) 0.1324(2) 0.17556(18) 0.0654(9) Uani 1 d . . .
N3 N 0.43604(19) 0.0267(2) 0.14621(16) 0.0580(8) Uani 1 d . . A
N4 N 0.5213(2) -0.0799(2) 0.14047(19) 0.0740(10) Uani 1 d . . A
N5 N 0.5566(2) -0.0633(2) 0.21571(18) 0.0655(8) Uani 1 d . . A
O1 O 0.3038(4) 0.7865(4) 0.9090(4) 0.180(2) Uani 1 d . . .
O2 O 0.3783(4) 0.7456(3) 1.0265(4) 0.1403(17) Uani 1 d . . .
O3 O 0.3124(4) 0.6462(4) 0.9451(3) 0.1541(18) Uani 1 d . . .
F1 F 0.1026(3) 0.2039(3) -0.0880(2) 0.1697(19) Uani 1 d . . .
F2 F 0.15259(19) 0.2340(2) 0.03490(18) 0.1280(13) Uani 1 d . . .
F3 F 0.0292(2) 0.2624(3) -0.0409(2) 0.1717(19) Uani 1 d . . .
F4 F 0.0659(3) 0.1245(3) -0.0135(3) 0.204(3) Uani 1 d . . .
Fe1 Fe 0.5 0.02776(5) 0.25 0.0522(3) Uani 1 d S . .

loop_
_atom_site_aniso_label
_atom_site_aniso_U_11
_atom_site_aniso_U_22
_atom_site_aniso_U_33
_atom_site_aniso_U_23
_atom_site_aniso_U_13
_atom_site_aniso_U_12
C12 0.075(5) 0.097(5) 0.040(4) -0.007(3) 0.016(4) -0.008(4)
C13 0.082(5) 0.074(5) 0.051(5) -0.005(4) 0.020(4) -0.009(4)
C21 0.046(6) 0.064(7) 0.028(6) -0.013(5) 0.006(5) 0.005(5)
C20 0.051(7) 0.064(7) 0.030(6) -0.009(5) 0.008(5) 0.009(5)
C1 0.064(2) 0.077(3) 0.070(3) -0.007(2) 0.019(2) 0.005(2)
C2 0.074(3) 0.095(4) 0.121(5) 0.004(3) 0.033(3) 0.024(3)
C3 0.058(3) 0.100(4) 0.102(4) 0.031(3) 0.002(3) 0.012(3)
C4 0.064(2) 0.081(3) 0.0435(19) 0.0090(19) 0.0010(17) -0.027(2)
B1 0.067(3) 0.083(3) 0.053(2) 0.000(2) 0.015(2) -0.002(3)
C6 0.138(5) 0.138(5) 0.032(2) 0.000(3) 0.005(3) -0.080(4)
C7 0.144(5) 0.116(4) 0.039(2) -0.014(2) 0.029(3) -0.061(4)
C8 0.089(3) 0.082(3) 0.047(2) -0.013(2) 0.025(2) -0.037(3)
C9 0.133(5) 0.094(4) 0.141(5) -0.055(4) 0.106(5) -0.041(4)
C10 0.101(4) 0.115(5) 0.160(6) -0.047(5) 0.078(5) -0.008(4)
C11 0.072(3) 0.078(3) 0.116(4) -0.010(3) 0.042(3) 0.009(2)
C14 0.081(3) 0.111(4) 0.044(2) 0.017(2) -0.001(2) -0.031(3)
C15 0.115(4) 0.118(4) 0.056(3) -0.015(3) 0.022(3) -0.016(4)
C16 0.092(4) 0.124(4) 0.061(3) 0.002(3) 0.006(3) 0.013(3)
C17 0.080(3) 0.122(4) 0.039(2) -0.005(2) -0.006(2) -0.001(3)
C18 0.099(4) 0.168(6) 0.059(3) -0.016(3) 0.010(3) 0.033(4)
C19 0.080(3) 0.178(7) 0.068(3) 0.017(4) -0.003(3) 0.030(4)
C22 0.154(7) 0.105(6) 0.152(7) 0.027(5) 0.097(6) 0.033(5)
C23 0.181(8) 0.104(6) 0.210(10) 0.052(6) 0.101(8) 0.025(5)
C24 0.259(11) 0.079(4) 0.177(9) 0.003(5) 0.123(8) -0.025(6)
C25 0.215(10) 0.162(8) 0.140(8) 0.028(6) 0.072(7) -0.015(6)
C5 0.076(3) 0.115(4) 0.063(3) 0.038(3) -0.012(2) -0.042(3)
N1 0.0470(15) 0.0694(19) 0.0451(15) 0.0047(14) 0.0060(12) -0.0016(14)
N2 0.0460(16) 0.076(2) 0.0581(19) 0.0147(16) 0.0025(14) 0.0000(15)
N3 0.0582(17) 0.0708(19) 0.0379(15) -0.0025(14) 0.0103(13) -0.0149(15)
N4 0.092(3) 0.081(2) 0.061(2) -0.0176(18) 0.043(2) -0.018(2)
N5 0.069(2) 0.0680(19) 0.063(2) -0.0094(16) 0.0300(16) -0.0043(17)
O1 0.234(7) 0.148(5) 0.180(6) 0.053(4) 0.106(5) 0.068(4)
O2 0.175(5) 0.084(3) 0.168(5) 0.026(3) 0.073(4) 0.003(3)
O3 0.204(5) 0.126(4) 0.142(5) -0.008(3) 0.076(4) 0.006(4)
F1 0.225(5) 0.204(4) 0.130(3) -0.050(3) 0.124(3) -0.058(4)
F2 0.093(2) 0.124(2) 0.109(2) -0.013(2) -0.0277(19) 0.0067(18)
F3 0.110(3) 0.251(5) 0.109(3) -0.027(3) -0.008(2) 0.073(3)
F4 0.225(5) 0.170(4) 0.142(4) 0.060(3) -0.015(3) -0.091(4)
Fe1 0.0517(4) 0.0624(5) 0.0355(4) 0 0.0087(3) 0

loop_
_atom_type_symbol
_atom_type_description
_atom_type_scat_dispersion_real
_atom_type_scat_dispersion_imag
_atom_type_scat_source
C C 0.0033 0.0016 'International Tables Vol C Tables 4.2.6.8 and 6.1.1.4'
H H 0 0 'International Tables Vol C Tables 4.2.6.8 and 6.1.1.4'
B B 0.0013 0.0007 'International Tables Vol C Tables 4.2.6.8 and 6.1.1.4'
N N 0.0061 0.0033 'International Tables Vol C Tables 4.2.6.8 and 6.1.1.4'
O O 0.0106 0.006 'International Tables Vol C Tables 4.2.6.8 and 6.1.1.4'
F F 0.0171 0.0103 'International Tables Vol C Tables 4.2.6.8 and 6.1.1.4'
Fe Fe 0.3463 0.8444 'International Tables Vol C Tables 4.2.6.8 and 6.1.1.4'

loop_
_geom_angle_atom_site_label_1
_geom_angle_atom_site_label_2
_geom_angle_atom_site_label_3
_geom_angle
_geom_angle_site_symmetry_1
_geom_angle_site_symmetry_3
C13 C12 C6 118.4(10) . .
C13 C12 H12 120.8 . .
C6 C12 H12 120.8 . .
C12 C13 C14 120.7(10) . .
C12 C13 H13 119.6 . .
C14 C13 H13 119.6 . .
C20 C21 C14 110.6(13) . .
C20 C21 H21 124.7 . .
C14 C21 H21 124.7 . .
C21 C20 C6 106.7(11) . .
C21 C20 H20 126.7 . .
C6 C20 H20 126.7 . .
N1 C1 C2 110.2(4) . .
N1 C1 H1 124.9 . .
C2 C1 H1 124.9 . .
C3 C2 C1 107.6(5) . .
C3 C2 H2 126.2 . .
C1 C2 H2 126.2 . .
C2 C3 N2 106.5(4) . .
C2 C3 H3 126.8 . .
N2 C3 H3 126.8 . .
N3 C4 C5 121.8(5) . .
N3 C4 N2 110.2(3) . .
C5 C4 N2 128.0(5) . .
F4 B1 F1 111.3(5) . .
F4 B1 F2 113.0(4) . .
F1 B1 F2 113.7(5) . .
F4 B1 F3 111.0(5) . .
F1 B1 F3 100.9(5) . .
F2 B1 F3 106.0(4) . .
C7 C6 C5 118.0(4) . .
C7 C6 C12 107.7(7) . .
C5 C6 C12 134.3(7) . .
C7 C6 C20 148.0(7) . .
C5 C6 C20 94.0(7) . .
C8 C7 C6 119.4(5) . .
C8 C7 H7 120.3 . .
C6 C7 H7 120.3 . .
N3 C8 C7 123.0(5) . .
N3 C8 N4 110.3(3) . .
C7 C8 N4 126.7(5) . .
C10 C9 N4 106.8(5) . .
C10 C9 H9 126.6 . .
N4 C9 H9 126.6 . .
C9 C10 C11 107.3(6) . .
C9 C10 H10 126.4 . .
C11 C10 H10 126.4 . .
N5 C11 C10 110.4(5) . .
N5 C11 H11 124.8 . .
C10 C11 H11 124.8 . .
C15 C14 C19 117.1(4) . .
C15 C14 C21 143.9(8) . .
C19 C14 C21 99.0(7) . .
C15 C14 C13 109.6(6) . .
C19 C14 C13 133.2(6) . .
C14 C15 C16 122.0(5) . .
C14 C15 H15 119 . .
C16 C15 H15 119 . .
C17 C16 C15 120.2(5) . .
C17 C16 H16 119.9 . .
C15 C16 H16 119.9 . .
C16 C17 C18 119.5(4) . .
C16 C17 H17 120.3 . .
C18 C17 H17 120.3 . .
C17 C18 C19 119.6(5) . .
C17 C18 H18 120.2 . .
C19 C18 H18 120.2 . .
C14 C19 C18 121.6(5) . .
C14 C19 H19 119.2 . .
C18 C19 H19 119.2 . .
O1 C22 O2 126.0(9) . .
O1 C22 O3 124.3(10) . .
O2 C22 O3 109.7(7) . .
C25 C23 O2 110.0(8) . .
C25 C23 C24 120.8(8) . .
O2 C23 C24 101.8(8) . .
C25 C23 H23 107.9 . .
O2 C23 H23 107.9 . .
C24 C23 H23 107.9 . .
O3 C24 C23 105.1(6) . .
O3 C24 H24A 110.7 . .
C23 C24 H24A 110.7 . .
O3 C24 H24B 110.7 . .
C23 C24 H24B 110.7 . .
H24A C24 H24B 108.8 . .
C23 C25 H25A 109.5 . .
C23 C25 H25B 109.5 . .
H25A C25 H25B 109.5 . .
C23 C25 H25C 109.5 . .
H25A C25 H25C 109.5 . .
H25B C25 H25C 109.5 . .
C4 C5 C6 119.0(5) . .
C4 C5 H5 120.5 . .
C6 C5 H5 120.5 . .
C1 N1 N2 105.6(3) . .
C1 N1 Fe1 142.1(3) . .
N2 N1 Fe1 112.2(2) . .
C3 N2 N1 110.1(4) . .
C3 N2 C4 133.2(4) . .
N1 N2 C4 116.7(3) . .
C8 N3 C4 118.8(4) . .
C8 N3 Fe1 120.9(3) . .
C4 N3 Fe1 120.2(3) . .
N5 N4 C9 110.8(5) . .
N5 N4 C8 115.7(3) . .
C9 N4 C8 133.4(5) . .
C11 N5 N4 104.7(4) . .
C11 N5 Fe1 141.7(3) . .
N4 N5 Fe1 113.4(3) . .
C22 O2 C23 111.1(7) . .
C22 O3 C24 109.0(7) . .
N3 Fe1 N3 178.97(19) 2_655 .
N3 Fe1 N1 80.62(13) 2_655 2_655
N3 Fe1 N1 100.12(12) . 2_655
N3 Fe1 N1 100.12(12) 2_655 .
N3 Fe1 N1 80.62(13) . .
N1 Fe1 N1 90.23(18) 2_655 .
N3 Fe1 N5 99.58(13) 2_655 .
N3 Fe1 N5 79.68(14) . .
N1 Fe1 N5 92.88(13) 2_655 .
N1 Fe1 N5 160.30(13) . .
N3 Fe1 N5 79.68(14) 2_655 2_655
N3 Fe1 N5 99.58(13) . 2_655
N1 Fe1 N5 160.30(13) 2_655 2_655
N1 Fe1 N5 92.88(13) . 2_655
N5 Fe1 N5 90.7(2) . 2_655

loop_
_geom_bond_atom_site_label_1
_geom_bond_atom_site_label_2
_geom_bond_distance
_geom_bond_site_symmetry_2
C12 C13 1.277(14) .
C12 C6 1.476(8) .
C12 H12 0.93 .
C13 C14 1.528(9) .
C13 H13 0.93 .
C21 C20 1.40(2) .
C21 C14 1.515(12) .
C21 H21 0.93 .
C20 C6 1.601(14) .
C20 H20 0.93 .
C1 N1 1.324(5) .
C1 C2 1.384(6) .
C1 H1 0.93 .
C2 C3 1.338(7) .
C2 H2 0.93 .
C3 N2 1.370(6) .
C3 H3 0.93 .
C4 N3 1.333(5) .
C4 C5 1.386(5) .
C4 N2 1.405(5) .
B1 F4 1.303(6) .
B1 F1 1.303(6) .
B1 F2 1.354(5) .
B1 F3 1.360(6) .
C6 C7 1.385(9) .
C6 C5 1.389(9) .
C7 C8 1.359(6) .
C7 H7 0.93 .
C8 N3 1.329(5) .
C8 N4 1.412(6) .
C9 C10 1.334(9) .
C9 N4 1.370(6) .
C9 H9 0.93 .
C10 C11 1.383(7) .
C10 H10 0.93 .
C11 N5 1.342(5) .
C11 H11 0.93 .
C14 C15 1.358(8) .
C14 C19 1.361(8) .
C15 C16 1.375(6) .
C15 H15 0.93 .
C16 C17 1.352(7) .
C16 H16 0.93 .
C17 C18 1.352(7) .
C17 H17 0.93 .
C18 C19 1.392(7) .
C18 H18 0.93 .
C19 H19 0.93 .
C22 O1 1.180(8) .
C22 O2 1.314(9) .
C22 O3 1.334(9) .
C23 C25 1.429(11) .
C23 O2 1.450(8) .
C23 C24 1.454(11) .
C23 H23 0.98 .
C24 O3 1.438(9) .
C24 H24A 0.97 .
C24 H24B 0.97 .
C25 H25A 0.96 .
C25 H25B 0.96 .
C25 H25C 0.96 .
C5 H5 0.93 .
N1 N2 1.370(4) .
N1 Fe1 1.956(3) .
N3 Fe1 1.878(3) .
N4 N5 1.359(4) .
N5 Fe1 1.965(3) .
Fe1 N3 1.878(3) 2_655
Fe1 N1 1.956(3) 2_655
Fe1 N5 1.965(3) 2_655
